data_7719656
loop_
_publ_author_name
'Burke, Kirralee J.'
'Duffin, Rebekah N.'
'Andrews, Philip C.'

_publ_section_title
;
 Homoleptic gallium(III) and indium(III) <i>tris</i>(flavonolate)
 complexes: influence of the metal ion on antibacterial activity and
 mammalian cell viability.
;
_journal_issue 43
_journal_name_full 'Dalton transactions (Cambridge, England : 2003)'
_journal_page_first 16201
_journal_page_last 16218
_journal_paper_doi 10.1039/d5dt02012c
_journal_volume 54
_journal_year 2025
_chemical_formula_moiety 'C54 H45 In O18, 3[[CH2Cl2]]'
_chemical_formula_sum 'C57 H51 Cl6 In O18'
_chemical_formula_weight 1351.49
_space_group_crystal_system trigonal
_space_group_IT_number 148
_space_group_name_Hall '-R 3'
_space_group_name_H-M_alt 'R -3 :H'
_atom_sites_solution_hydrogens geom
_atom_sites_solution_primary dual
_audit_creation_date 2024-07-12
_audit_creation_method
;
Olex2 1.5
(compiled 2024.02.16 svn.r378c4104 for OlexSys, GUI svn.r6928)
;
_audit_update_record
;
2025-04-03 deposited with the CCDC.	2025-10-07 downloaded from the CCDC.
;
_cell_angle_alpha 90
_cell_angle_beta 90
_cell_angle_gamma 120
_cell_formula_units_Z 6
_cell_length_a 15.6033(2)
_cell_length_b 15.6033(2)
_cell_length_c 39.9739(5)
_cell_measurement_reflns_used 37379
_cell_measurement_temperature 127.99(10)
_cell_measurement_theta_max 79.3050
_cell_measurement_theta_min 3.9310
_cell_volume 8428.30(19)
_computing_cell_refinement 'CrysAlisPro 1.171.43.95a (Rigaku OD, 2023)'
_computing_data_collection 'CrysAlisPro 1.171.43.95a (Rigaku OD, 2023)'
_computing_data_reduction 'CrysAlisPro 1.171.43.95a (Rigaku OD, 2023)'
_computing_molecular_graphics 'Olex2 1.5 (Dolomanov et al., 2009)'
_computing_publication_material 'Olex2 1.5 (Dolomanov et al., 2009)'
_computing_structure_refinement 'SHELXL 2018/3 (Sheldrick, 2015)'
_computing_structure_solution 'SHELXT 2018/2 (Sheldrick, 2018)'
_diffrn_ambient_environment N~2~
_diffrn_ambient_temperature 127.99(10)
_diffrn_detector 'Hybrid Pixel Array Detector'
_diffrn_detector_area_resol_mean 10.0000
_diffrn_detector_type HyPix
_diffrn_measured_fraction_theta_full 0.999
_diffrn_measured_fraction_theta_max 0.994
_diffrn_measurement_details
;
List of Runs (angles in degrees, time in seconds):

  # Type    Start    End  Width  t~exp~   \w     \q     \k     \f   Frames
#--------------------------------------------------------------------------
  1  \w   -121.00 -45.00   0.50    0.50    --  -50.19 -18.00-163.00  152
  2  \w    -55.00  22.00   0.50    0.50    --  -50.19  18.00   5.00  154
  3  \w    -21.00  55.00   0.50    0.50    --   50.19 -18.00-163.00  152
  4  \w     46.00 123.00   0.50    0.50    --   50.19  18.00   5.00  154
  5  \w   -161.00 -85.00   0.50    1.00    --  -90.00 -18.00-163.00  152
  6  \w    -95.00 -17.00   0.50    1.00    --  -90.00  18.00   5.00  156
  7  \w     40.00 116.00   0.50    1.00    --  111.50 -18.00-163.00  152
  8  \w    107.00 178.00   0.50    1.00    --  111.50  18.00   5.00  142
  9  \w    -55.00  22.00   0.50    0.50    --  -50.19  37.00-150.00  154
 10  \w    -99.00 -44.00   0.50    0.50    --  -50.19   0.00  30.00  110
 11  \w   -119.00 -73.00   0.50    0.50    --  -50.19-125.00-150.00   92
 12  \w     34.00  93.00   0.50    0.50    --   50.19-125.00  60.00  118
 13  \w    -85.00 -21.00   0.50    1.00    --  -90.00 125.00 120.00  128
 14  \w    -85.00 -21.00   0.50    1.00    --  -90.00 125.00  60.00  128
 15  \w     41.00  76.00   0.50    1.00    --  111.50 -45.00 120.00   70
 16  \w     41.00  76.00   0.50    1.00    --  111.50 -45.00  30.00   70
 17  \w     41.00  76.00   0.50    1.00    --  111.50 -45.00   0.00   70
 18  \w     40.00  66.00   0.50    1.00    --  111.50 -30.00-180.00   52
 19  \w     40.00  66.00   0.50    1.00    --  111.50 -30.00 -90.00   52
 20  \w     41.00  76.00   0.50    1.00    --  111.50 -45.00-120.00   70
 21  \w    107.00 178.00   0.50    1.00    --  111.50  15.00 120.00  142
 22  \w    107.00 178.00   0.50    1.00    --  111.50  15.00 120.00  142
 23  \w     41.00 106.00   0.50    1.00    --  111.50 -94.00 -90.00  130
 24  \w     41.00 106.00   0.50    1.00    --  111.50 -94.00-150.00  130
 25  \w     41.00 106.00   0.50    1.00    --  111.50 -94.00 150.00  130
 26  \w     41.00  76.00   0.50    1.00    --  111.50 -45.00 -30.00   70
 27  \w    107.00 178.00   0.50    1.00    --  111.50  15.00-150.00  142
 28  \w     41.00  76.00   0.50    1.00    --  111.50 -45.00-150.00   70
 29  \w     41.00  76.00   0.50    1.00    --  111.50 -45.00  60.00   70
 30  \w     41.00 106.00   0.50    1.00    --  111.50 -94.00-120.00  130
 31  \w     41.00 106.00   0.50    1.00    --  111.50 -94.00  30.00  130
 32  \w     41.00 106.00   0.50    1.00    --  111.50 -94.00   0.00  130
 33  \w     41.00 106.00   0.50    1.00    --  111.50 -94.00 120.00  130
 34  \w     40.00  65.00   0.50    1.00    --  111.50 -30.00 120.00   50
 35  \w     41.00  66.00   0.50    1.00    --  111.50 -45.00-180.00   50
 36  \w    110.00 150.00   0.50    1.00    --  111.50  30.00 150.00   80
 37  \w     42.00 106.00   0.50    1.00    --  111.50 -94.00  60.00  128
 38  \w     70.00 106.00   0.50    1.00    --  111.50 -94.00-180.00   72
 39  \w     41.00  92.00   0.50    1.00    --  111.50 -94.00  90.00  102
 40  \w     47.00  73.00   0.50    1.00    --  111.50 -94.00  30.00   52
 41  \w     42.00  68.00   0.50    1.00    --  111.50 -94.00-150.00   52
 42  \w    145.00 178.00   0.50    1.00    --  111.50  30.00  60.00   66
 43  \w     41.00  66.00   0.50    1.00    --  111.50 -45.00 -60.00   50
 44  \w     47.00  99.00   0.50    1.00    --  111.50 -94.00 -30.00  104
 45  \w     50.00  91.00   0.50    1.00    --  111.50 -94.00 -60.00   82
 46  \w    114.00 161.00   0.50    1.00    --  111.50  61.00  30.00   94
 47  \w     58.00  90.00   0.50    1.00    --  111.50-125.00-180.00   64
;
_diffrn_measurement_device 'four-circle diffractometer'
_diffrn_measurement_device_type 'XtaLAB Synergy, Dualflex, HyPix'
_diffrn_measurement_method '\w scans'
_diffrn_orient_matrix_type 'CrysAlisPro convention (1999,Acta A55,543-557)'
_diffrn_orient_matrix_UB_11 0.1138905000
_diffrn_orient_matrix_UB_12 0.0613178000
_diffrn_orient_matrix_UB_13 -0.0012648000
_diffrn_orient_matrix_UB_21 0.0048398000
_diffrn_orient_matrix_UB_22 -0.0208761000
_diffrn_orient_matrix_UB_23 0.0374242000
_diffrn_orient_matrix_UB_31 0.0041914000
_diffrn_orient_matrix_UB_32 -0.0936738000
_diffrn_orient_matrix_UB_33 -0.0091430000
_diffrn_radiation_monochromator mirror
_diffrn_radiation_probe x-ray
_diffrn_radiation_type 'Cu K\a'
_diffrn_radiation_wavelength 1.54184
_diffrn_reflns_av_R_equivalents 0.0371
_diffrn_reflns_av_unetI/netI 0.0127
_diffrn_reflns_Laue_measured_fraction_full 0.999
_diffrn_reflns_Laue_measured_fraction_max 0.994
_diffrn_reflns_limit_h_max 19
_diffrn_reflns_limit_h_min -18
_diffrn_reflns_limit_k_max 13
_diffrn_reflns_limit_k_min -19
_diffrn_reflns_limit_l_max 47
_diffrn_reflns_limit_l_min -51
_diffrn_reflns_number 50797
_diffrn_reflns_point_group_measured_fraction_full 0.999
_diffrn_reflns_point_group_measured_fraction_max 0.994
_diffrn_reflns_theta_full 67.684
_diffrn_reflns_theta_max 80.410
_diffrn_reflns_theta_min 3.949
_diffrn_source 'micro-focus sealed X-ray tube'
_diffrn_source_type 'PhotonJet (Cu) X-ray Source'
_exptl_absorpt_coefficient_mu 6.626
_exptl_absorpt_correction_T_max 1.00000
_exptl_absorpt_correction_T_min 0.76109
_exptl_absorpt_correction_type multi-scan
_exptl_absorpt_process_details
;
CrysAlisPro 1.171.43.95a (Rigaku Oxford Diffraction, 2023)
Empirical absorption correction using spherical harmonics,
implemented in SCALE3 ABSPACK scaling algorithm.
;
_exptl_crystal_colour 'clear yellowish yellow'
_exptl_crystal_colour_lustre clear
_exptl_crystal_colour_modifier yellowish
_exptl_crystal_colour_primary yellow
_exptl_crystal_density_diffrn 1.598
_exptl_crystal_description trapezoid
_exptl_crystal_F_000 4128
_exptl_crystal_size_max 0.16
_exptl_crystal_size_mid 0.11
_exptl_crystal_size_min 0.06
_refine_diff_density_max 0.622
_refine_diff_density_min -0.825
_refine_diff_density_rms 0.060
_refine_ls_extinction_coef 0.000048(9)
_refine_ls_extinction_expression Fc^*^=kFc[1+0.001xFc^2^\l^3^/sin(2\q)]^-1/4^
_refine_ls_extinction_method 'SHELXL-2018/3 (Sheldrick 2018)'
_refine_ls_goodness_of_fit_ref 1.063
_refine_ls_hydrogen_treatment constr
_refine_ls_matrix_type full
_refine_ls_number_parameters 224
_refine_ls_number_reflns 4084
_refine_ls_number_restraints 0
_refine_ls_restrained_S_all 1.063
_refine_ls_R_factor_all 0.0338
_refine_ls_R_factor_gt 0.0330
_refine_ls_shift/su_max 0.002
_refine_ls_shift/su_mean 0.000
_refine_ls_structure_factor_coef Fsqd
_refine_ls_weighting_details 'w=1/[\s^2^(Fo^2^)+(0.0378P)^2^+25.3646P] where P=(Fo^2^+2Fc^2^)/3'
_refine_ls_weighting_scheme calc
_refine_ls_wR_factor_gt 0.0840
_refine_ls_wR_factor_ref 0.0845
_reflns_Friedel_coverage 0.000
_reflns_number_gt 3967
_reflns_number_total 4084
_reflns_threshold_expression 'I > 2\s(I)'
_cod_data_source_file d5dt02012c2.cif
_cod_data_source_block kb_in6_1_auto
_cod_depositor_comments 'Adding full bibliography for 7719654--7719657.cif.'
_cod_original_cell_volume 8428.3(2)
_cod_original_sg_symbol_H-M 'R -3'
_cod_database_code 7719656
_shelx_shelxl_version_number 2018/3
_chemical_oxdiff_formula 'In O C H'
_shelx_space_group_comment
;
The symmetry employed for this shelxl refinement is uniquely defined
by the following loop, which should always be used as a source of
symmetry information in preference to the above space-group names.
They are only intended as comments.
;
_shelx_estimated_absorpt_t_max 0.692
_shelx_estimated_absorpt_t_min 0.417
_olex2_refinement_description
;
1. Fixed Uiso
 At 1.2 times of:
  All C(H) groups
 At 1.5 times of:
  All C(H,H,H) groups
2.a Aromatic/amide H refined with riding coordinates:
 C15(H15), C3(H3), C11(H11), C6(H6), C5(H5), C4(H4)
2.b Idealised Me refined as rotating group:
 C00I(H00A,H00B,H00C), C18(H18A,H18B,H18C), C17(H17A,H17B,H17C)
;
_smtbx_masks_special_details
;
A solvent mask was calculated and 339 electrons were 
found in a volume of 2038A^3^ in 1 void per unit cell. 
This is consistent with the presence of 
3[[CH2Cl2]] per formula unit 
which account for 342 electrons 
per unit cell.
;
_smtbx_masks_void_probe_radius 1.2
_smtbx_masks_void_truncation_radius 1.2
_olex2_submission_special_instructions 'No special instructions were received'
_oxdiff_exptl_absorpt_empirical_details
;
Empirical correction (ABSPACK) includes:
- Absorption correction using spherical harmonics
- Frame scaling
;
_oxdiff_exptl_absorpt_empirical_full_max 1.373
_oxdiff_exptl_absorpt_empirical_full_min 0.819

loop_
_space_group_symop_operation_xyz
'x, y, z'
'-y, x-y, z'
'-x+y, -x, z'
'x+2/3, y+1/3, z+1/3'
'-y+2/3, x-y+1/3, z+1/3'
'-x+y+2/3, -x+1/3, z+1/3'
'x+1/3, y+2/3, z+2/3'
'-y+1/3, x-y+2/3, z+2/3'
'-x+y+1/3, -x+2/3, z+2/3'
'-x, -y, -z'
'y, -x+y, -z'
'x-y, x, -z'
'-x+2/3, -y+1/3, -z+1/3'
'y+2/3, -x+y+1/3, -z+1/3'
'x-y+2/3, x+1/3, -z+1/3'
'-x+1/3, -y+2/3, -z+2/3'
'y+1/3, -x+y+2/3, -z+2/3'
'x-y+1/3, x+2/3, -z+2/3'

loop_
_atom_site_label
_atom_site_type_symbol
_atom_site_fract_x
_atom_site_fract_y
_atom_site_fract_z
_atom_site_U_iso_or_equiv
_atom_site_adp_type
_atom_site_occupancy
_atom_site_site_symmetry_order
_atom_site_calc_flag
_atom_site_refinement_flags_posn
_atom_site_refinement_flags_adp
_atom_site_refinement_flags_occupancy
_atom_site_disorder_assembly
_atom_site_disorder_group
In1 In 0.666667 0.333333 0.68274(2) 0.02727(9) Uani 1 3 d S T P . .
O1 O 0.53858(11) 0.25033(11) 0.65346(4) 0.0330(3) Uani 1 1 d . . . . .
O2 O 0.55492(10) 0.35480(11) 0.70882(3) 0.0306(3) Uani 1 1 d . . . . .
O3 O 0.32769(11) 0.28472(12) 0.64408(4) 0.0345(3) Uani 1 1 d . . . . .
O16 O 0.19330(12) 0.10844(13) 0.53644(4) 0.0393(4) Uani 1 1 d . . . . .
O5 O 0.32523(14) 0.06561(15) 0.51218(4) 0.0500(4) Uani 1 1 d . . . . .
O6 O 0.48868(14) 0.10391(17) 0.54721(5) 0.0547(5) Uani 1 1 d . . . . .
C9 C 0.47214(15) 0.27718(15) 0.65897(5) 0.0295(4) Uani 1 1 d . . . . .
C2 C 0.40833(16) 0.35871(16) 0.69609(5) 0.0329(4) Uani 1 1 d . . . . .
C8 C 0.39602(15) 0.25672(15) 0.63694(5) 0.0304(4) Uani 1 1 d . . . . .
C7 C 0.33345(16) 0.33401(17) 0.67260(5) 0.0351(5) Uani 1 1 d . . . . .
C10 C 0.37715(15) 0.20563(15) 0.60481(5) 0.0308(4) Uani 1 1 d . . . . .
C15 C 0.44425(16) 0.17934(17) 0.59223(5) 0.0350(5) Uani 1 1 d . . . . .
H15 H 0.501972 0.194100 0.604632 0.042 Uiso 1 1 calc R U . . .
C1 C 0.48161(15) 0.33161(15) 0.68935(5) 0.0295(4) Uani 1 1 d . . . . .
C3 C 0.40944(18) 0.41178(18) 0.72497(6) 0.0390(5) Uani 1 1 d . . . . .
H3 H 0.459688 0.429415 0.741336 0.047 Uiso 1 1 calc R U . . .
C11 C 0.29156(16) 0.18336(16) 0.58654(5) 0.0323(4) Uani 1 1 d . . . . .
H11 H 0.245979 0.201607 0.594947 0.039 Uiso 1 1 calc R U . . .
C12 C 0.27404(16) 0.13442(16) 0.55607(5) 0.0340(4) Uani 1 1 d . . . . .
C00I C 0.12886(17) 0.1435(2) 0.54605(6) 0.0401(5) Uani 1 1 d . . . . .
H00A H 0.076841 0.124240 0.529174 0.060 Uiso 1 1 calc R U . . .
H00B H 0.166455 0.215813 0.547932 0.060 Uiso 1 1 calc R U . . .
H00C H 0.098723 0.114769 0.567704 0.060 Uiso 1 1 calc R U . . .
C14 C 0.42653(17) 0.13151(19) 0.56153(6) 0.0392(5) Uani 1 1 d . . . . .
C6 C 0.2611(2) 0.3609(2) 0.67707(7) 0.0489(6) Uani 1 1 d . . . . .
H6 H 0.210821 0.344053 0.660788 0.059 Uiso 1 1 calc R U . . .
C13 C 0.34160(17) 0.10875(18) 0.54337(5) 0.0383(5) Uani 1 1 d . . . . .
C5 C 0.2641(2) 0.4119(3) 0.70531(7) 0.0561(7) Uani 1 1 d . . . . .
H5 H 0.215089 0.430103 0.708680 0.067 Uiso 1 1 calc R U . . .
C4 C 0.3387(2) 0.4377(2) 0.72941(7) 0.0508(6) Uani 1 1 d . . . . .
H4 H 0.339826 0.473283 0.748840 0.061 Uiso 1 1 calc R U . . .
C18 C 0.5808(2) 0.1351(3) 0.56377(8) 0.0641(9) Uani 1 1 d . . . . .
H18A H 0.616662 0.207298 0.566048 0.096 Uiso 1 1 calc R U . . .
H18B H 0.620567 0.114671 0.550619 0.096 Uiso 1 1 calc R U . . .
H18C H 0.568370 0.104683 0.586000 0.096 Uiso 1 1 calc R U . . .
C17 C 0.2936(3) -0.0369(3) 0.51256(9) 0.0717(10) Uani 1 1 d . . . . .
H17A H 0.225772 -0.073869 0.521189 0.108 Uiso 1 1 calc R U . . .
H17B H 0.337548 -0.048466 0.526974 0.108 Uiso 1 1 calc R U . . .
H17C H 0.295460 -0.059044 0.489776 0.108 Uiso 1 1 calc R U . . .

loop_
_atom_site_aniso_label
_atom_site_aniso_U_11
_atom_site_aniso_U_22
_atom_site_aniso_U_33
_atom_site_aniso_U_23
_atom_site_aniso_U_13
_atom_site_aniso_U_12
In1 0.02951(10) 0.02951(10) 0.02281(13) 0.000 0.000 0.01475(5)
O1 0.0321(7) 0.0355(8) 0.0321(7) -0.0074(6) -0.0073(6) 0.0175(6)
O2 0.0296(7) 0.0379(8) 0.0245(7) -0.0017(6) 0.0004(5) 0.0169(6)
O3 0.0310(7) 0.0405(8) 0.0327(8) -0.0044(6) -0.0038(6) 0.0184(7)
O16 0.0361(8) 0.0515(9) 0.0300(8) -0.0069(7) -0.0071(6) 0.0217(7)
O5 0.0527(10) 0.0698(12) 0.0326(8) -0.0175(8) -0.0098(7) 0.0344(10)
O6 0.0463(10) 0.0815(14) 0.0444(10) -0.0250(9) -0.0112(8) 0.0380(10)
C9 0.0293(10) 0.0272(9) 0.0287(10) 0.0031(7) 0.0000(8) 0.0116(8)
C2 0.0322(10) 0.0337(10) 0.0289(10) 0.0025(8) 0.0023(8) 0.0136(9)
C8 0.0293(10) 0.0281(10) 0.0294(10) 0.0018(8) 0.0009(8) 0.0112(8)
C7 0.0332(11) 0.0388(11) 0.0314(11) -0.0002(9) 0.0010(8) 0.0166(9)
C10 0.0291(10) 0.0289(10) 0.0279(10) 0.0017(8) 0.0002(8) 0.0096(8)
C15 0.0315(10) 0.0377(11) 0.0313(10) -0.0035(9) -0.0043(8) 0.0140(9)
C1 0.0289(10) 0.0269(9) 0.0279(10) 0.0043(7) 0.0023(7) 0.0104(8)
C3 0.0412(12) 0.0458(13) 0.0315(11) -0.0030(9) 0.0000(9) 0.0228(10)
C11 0.0312(10) 0.0320(10) 0.0296(10) 0.0020(8) -0.0003(8) 0.0127(8)
C12 0.0326(10) 0.0361(11) 0.0283(10) 0.0014(8) -0.0032(8) 0.0135(9)
C00I 0.0346(11) 0.0556(14) 0.0294(11) -0.0018(10) -0.0048(9) 0.0222(11)
C14 0.0357(11) 0.0484(13) 0.0339(11) -0.0064(10) -0.0012(9) 0.0212(10)
C6 0.0451(14) 0.0681(17) 0.0433(13) -0.0087(12) -0.0062(11) 0.0358(13)
C13 0.0380(12) 0.0452(13) 0.0278(10) -0.0058(9) -0.0039(9) 0.0179(10)
C5 0.0537(16) 0.080(2) 0.0528(16) -0.0123(14) -0.0033(12) 0.0471(16)
C4 0.0557(16) 0.0661(17) 0.0413(13) -0.0108(12) -0.0003(11) 0.0386(14)
C18 0.0473(15) 0.101(3) 0.0581(17) -0.0296(17) -0.0130(13) 0.0477(17)
C17 0.086(2) 0.084(2) 0.0620(19) -0.0342(18) -0.0283(17) 0.056(2)

loop_
_atom_type_symbol
_atom_type_description
_atom_type_scat_dispersion_real
_atom_type_scat_dispersion_imag
_atom_type_scat_source
C C 0.0181 0.0091 'International Tables Vol C Tables 4.2.6.8 and 6.1.1.4'
H H 0.0000 0.0000 'International Tables Vol C Tables 4.2.6.8 and 6.1.1.4'
Cl Cl 0.3639 0.7018 'International Tables Vol C Tables 4.2.6.8 and 6.1.1.4'
In In 0.0822 5.0449 'International Tables Vol C Tables 4.2.6.8 and 6.1.1.4'
O O 0.0492 0.0322 'International Tables Vol C Tables 4.2.6.8 and 6.1.1.4'

loop_
_geom_angle_atom_site_label_1
_geom_angle_atom_site_label_2
_geom_angle_atom_site_label_3
_geom_angle
_geom_angle_site_symmetry_1
_geom_angle_site_symmetry_3
_geom_angle_publ_flag
O1 In1 O1 92.21(6) 2_655 . ?
O1 In1 O1 92.21(6) 2_655 3_665 ?
O1 In1 O1 92.21(6) . 3_665 ?
O1 In1 O2 168.67(6) . 3_665 ?
O1 In1 O2 91.89(6) 3_665 . ?
O1 In1 O2 168.67(6) 2_655 . ?
O1 In1 O2 77.08(6) 3_665 3_665 ?
O1 In1 O2 77.08(6) 2_655 2_655 ?
O1 In1 O2 77.08(6) . . ?
O1 In1 O2 91.88(6) . 2_655 ?
O1 In1 O2 168.67(6) 3_665 2_655 ?
O1 In1 O2 91.88(6) 2_655 3_665 ?
O2 In1 O2 99.33(5) 2_655 . ?
O2 In1 O2 99.33(5) 3_665 . ?
O2 In1 O2 99.33(5) 2_655 3_665 ?
C9 O1 In1 111.51(12) . . ?
C1 O2 In1 109.55(12) . . ?
C7 O3 C8 121.07(17) . . ?
C12 O16 C00I 117.25(17) . . ?
C13 O5 C17 114.6(2) . . ?
C14 O6 C18 116.71(19) . . ?
O1 C9 C8 122.85(19) . . ?
O1 C9 C1 117.51(18) . . ?
C8 C9 C1 119.64(19) . . ?
C7 C2 C1 118.4(2) . . ?
C7 C2 C3 118.3(2) . . ?
C3 C2 C1 123.3(2) . . ?
O3 C8 C9 120.65(19) . . ?
O3 C8 C10 112.36(18) . . ?
C9 C8 C10 127.0(2) . . ?
O3 C7 C2 122.2(2) . . ?
O3 C7 C6 116.4(2) . . ?
C2 C7 C6 121.4(2) . . ?
C15 C10 C8 120.04(19) . . ?
C15 C10 C11 120.0(2) . . ?
C11 C10 C8 119.9(2) . . ?
C10 C15 H15 120.0 . . ?
C14 C15 C10 119.9(2) . . ?
C14 C15 H15 120.0 . . ?
O2 C1 C9 119.47(19) . . ?
O2 C1 C2 122.50(19) . . ?
C2 C1 C9 118.02(19) . . ?
C2 C3 H3 119.9 . . ?
C4 C3 C2 120.3(2) . . ?
C4 C3 H3 119.9 . . ?
C10 C11 H11 120.2 . . ?
C12 C11 C10 119.5(2) . . ?
C12 C11 H11 120.2 . . ?
O16 C12 C11 124.5(2) . . ?
O16 C12 C13 115.05(19) . . ?
C11 C12 C13 120.4(2) . . ?
O16 C00I H00A 109.5 . . ?
O16 C00I H00B 109.5 . . ?
O16 C00I H00C 109.5 . . ?
H00A C00I H00B 109.5 . . ?
H00A C00I H00C 109.5 . . ?
H00B C00I H00C 109.5 . . ?
O6 C14 C15 123.8(2) . . ?
O6 C14 C13 115.8(2) . . ?
C15 C14 C13 120.4(2) . . ?
C7 C6 H6 120.6 . . ?
C5 C6 C7 118.8(2) . . ?
C5 C6 H6 120.6 . . ?
O5 C13 C12 119.1(2) . . ?
O5 C13 C14 121.1(2) . . ?
C14 C13 C12 119.7(2) . . ?
C6 C5 H5 119.5 . . ?
C6 C5 C4 121.0(2) . . ?
C4 C5 H5 119.5 . . ?
C3 C4 C5 120.2(2) . . ?
C3 C4 H4 119.9 . . ?
C5 C4 H4 119.9 . . ?
O6 C18 H18A 109.5 . . ?
O6 C18 H18B 109.5 . . ?
O6 C18 H18C 109.5 . . ?
H18A C18 H18B 109.5 . . ?
H18A C18 H18C 109.5 . . ?
H18B C18 H18C 109.5 . . ?
O5 C17 H17A 109.5 . . ?
O5 C17 H17B 109.5 . . ?
O5 C17 H17C 109.5 . . ?
H17A C17 H17B 109.5 . . ?
H17A C17 H17C 109.5 . . ?
H17B C17 H17C 109.5 . . ?

loop_
_geom_bond_atom_site_label_1
_geom_bond_atom_site_label_2
_geom_bond_distance
_geom_bond_site_symmetry_2
_geom_bond_publ_flag
In1 O1 2.1103(14) 2_655 ?
In1 O1 2.1102(14) . ?
In1 O1 2.1103(14) 3_665 ?
In1 O2 2.1962(14) 2_655 ?
In1 O2 2.1962(14) 3_665 ?
In1 O2 2.1962(14) . ?
O1 C9 1.316(3) . ?
O2 C1 1.277(2) . ?
O3 C8 1.369(3) . ?
O3 C7 1.353(3) . ?
O16 C12 1.363(3) . ?
O16 C00I 1.417(3) . ?
O5 C13 1.379(3) . ?
O5 C17 1.418(4) . ?
O6 C14 1.368(3) . ?
O6 C18 1.429(3) . ?
C9 C8 1.382(3) . ?
C9 C1 1.447(3) . ?
C2 C7 1.394(3) . ?
C2 C1 1.429(3) . ?
C2 C3 1.416(3) . ?
C8 C10 1.462(3) . ?
C7 C6 1.398(3) . ?
C10 C15 1.395(3) . ?
C10 C11 1.405(3) . ?
C15 H15 0.9500 . ?
C15 C14 1.390(3) . ?
C3 H3 0.9500 . ?
C3 C4 1.363(4) . ?
C11 H11 0.9500 . ?
C11 C12 1.390(3) . ?
C12 C13 1.397(3) . ?
C00I H00A 0.9800 . ?
C00I H00B 0.9800 . ?
C00I H00C 0.9800 . ?
C14 C13 1.392(3) . ?
C6 H6 0.9500 . ?
C6 C5 1.369(4) . ?
C5 H5 0.9500 . ?
C5 C4 1.405(4) . ?
C4 H4 0.9500 . ?
C18 H18A 0.9800 . ?
C18 H18B 0.9800 . ?
C18 H18C 0.9800 . ?
C17 H17A 0.9800 . ?
C17 H17B 0.9800 . ?
C17 H17C 0.9800 . ?

loop_
_geom_torsion_atom_site_label_1
_geom_torsion_atom_site_label_2
_geom_torsion_atom_site_label_3
_geom_torsion_atom_site_label_4
_geom_torsion
_geom_torsion_site_symmetry_1
_geom_torsion_site_symmetry_2
_geom_torsion_site_symmetry_3
_geom_torsion_site_symmetry_4
_geom_torsion_publ_flag
In1 O1 C9 C8 160.63(16) . . . . ?
In1 O1 C9 C1 -18.5(2) . . . . ?
In1 O2 C1 C9 13.8(2) . . . . ?
In1 O2 C1 C2 -165.22(16) . . . . ?
O1 C9 C8 O3 178.85(18) . . . . ?
O1 C9 C8 C10 -1.1(3) . . . . ?
O1 C9 C1 O2 2.7(3) . . . . ?
O1 C9 C1 C2 -178.25(18) . . . . ?
O3 C8 C10 C15 174.56(19) . . . . ?
O3 C8 C10 C11 -5.2(3) . . . . ?
O3 C7 C6 C5 -179.3(3) . . . . ?
O16 C12 C13 O5 3.5(3) . . . . ?
O16 C12 C13 C14 -179.7(2) . . . . ?
O6 C14 C13 O5 -3.1(4) . . . . ?
O6 C14 C13 C12 -179.9(2) . . . . ?
C9 C8 C10 C15 -5.5(3) . . . . ?
C9 C8 C10 C11 174.8(2) . . . . ?
C2 C7 C6 C5 -0.5(4) . . . . ?
C2 C3 C4 C5 0.0(4) . . . . ?
C8 O3 C7 C2 -0.1(3) . . . . ?
C8 O3 C7 C6 178.7(2) . . . . ?
C8 C9 C1 O2 -176.42(18) . . . . ?
C8 C9 C1 C2 2.6(3) . . . . ?
C8 C10 C15 C14 -179.5(2) . . . . ?
C8 C10 C11 C12 -179.75(19) . . . . ?
C7 O3 C8 C9 0.8(3) . . . . ?
C7 O3 C8 C10 -179.26(18) . . . . ?
C7 C2 C1 O2 177.10(19) . . . . ?
C7 C2 C1 C9 -1.9(3) . . . . ?
C7 C2 C3 C4 0.0(4) . . . . ?
C7 C6 C5 C4 0.5(5) . . . . ?
C10 C15 C14 O6 179.4(2) . . . . ?
C10 C15 C14 C13 -0.6(4) . . . . ?
C10 C11 C12 O16 179.4(2) . . . . ?
C10 C11 C12 C13 -1.0(3) . . . . ?
C15 C10 C11 C12 0.5(3) . . . . ?
C15 C14 C13 O5 176.9(2) . . . . ?
C15 C14 C13 C12 0.2(4) . . . . ?
C1 C9 C8 O3 -2.1(3) . . . . ?
C1 C9 C8 C10 177.97(19) . . . . ?
C1 C2 C7 O3 0.7(3) . . . . ?
C1 C2 C7 C6 -178.0(2) . . . . ?
C1 C2 C3 C4 178.2(2) . . . . ?
C3 C2 C7 O3 179.0(2) . . . . ?
C3 C2 C7 C6 0.3(4) . . . . ?
C3 C2 C1 O2 -1.1(3) . . . . ?
C3 C2 C1 C9 179.9(2) . . . . ?
C11 C10 C15 C14 0.3(3) . . . . ?
C11 C12 C13 O5 -176.1(2) . . . . ?
C11 C12 C13 C14 0.6(4) . . . . ?
C00I O16 C12 C11 7.3(3) . . . . ?
C00I O16 C12 C13 -172.3(2) . . . . ?
C6 C5 C4 C3 -0.2(5) . . . . ?
C18 O6 C14 C15 -6.0(4) . . . . ?
C18 O6 C14 C13 174.0(3) . . . . ?
C17 O5 C13 C12 -106.8(3) . . . . ?
C17 O5 C13 C14 76.5(3) . . . . ?

loop_
_smtbx_masks_void_nr
_smtbx_masks_void_average_x
_smtbx_masks_void_average_y
_smtbx_masks_void_average_z
_smtbx_masks_void_volume
_smtbx_masks_void_count_electrons
_smtbx_masks_void_content
1 -0.983 -0.400 0.745 2037.7 338.7 '18 [CH2Cl2]'
